data_7100898
loop_
_publ_author_name
'Michael Scott'
'Eric R. Libra'

_publ_section_title
;
Metal salen complexes incorporating
triphenoxymethanes: Efficient, size selective anion binding by phenolic
donors with a visual report
;
_journal_name_full 'Chemical Communications'
_journal_paper_doi 10.1039/b517944k
_journal_year 2006
_chemical_formula_sum 'C70 H89 N3 O6'
_chemical_formula_weight 1068.44
_chemical_name_common Salentripod
_space_group_IT_number 2
_symmetry_cell_setting triclinic
_symmetry_space_group_name_Hall '-P 1'
_symmetry_space_group_name_H-M 'P -1'
_cell_angle_alpha 70.554(2)
_cell_angle_beta 89.380(2)
_cell_angle_gamma 71.177(2)
_cell_formula_units_Z 2
_cell_length_a 13.8245(12)
_cell_length_b 14.1393(12)
_cell_length_c 17.9268(15)
_cell_measurement_temperature 173(2)
_cell_volume 3109.2(5)
_diffrn_ambient_temperature 173(2)
_exptl_crystal_density_diffrn 1.141
_cod_database_code 7100898

loop_
_symmetry_equiv_pos_as_xyz
'x, y, z'
'-x, -y, -z'

loop_
_atom_site_label
_atom_site_type_symbol
_atom_site_fract_x
_atom_site_fract_y
_atom_site_fract_z
_atom_site_U_iso_or_equiv
_atom_site_adp_type
_atom_site_occupancy
_atom_site_symmetry_multiplicity
_atom_site_calc_flag
_atom_site_refinement_flags
_atom_site_disorder_assembly
_atom_site_disorder_group
O1 O 0.3847(3) 0.3941(3) 0.0850(2) 0.0284(11) Uani 1 1 d D . .
O2 O 0.4098(4) 0.7157(4) -0.0662(3) 0.0323(11) Uani 1 1 d D . .
O3 O 0.6569(4) 0.4365(3) 0.1032(3) 0.0328(11) Uani 1 1 d D . .
O4 O 0.0663(4) 0.2020(4) 0.3374(3) 0.0422(13) Uani 1 1 d D . .
O5 O -0.0593(4) 0.1303(4) 0.5943(3) 0.0518(14) Uani 1 1 d D . .
O6 O 0.2473(4) 0.1174(4) 0.4938(3) 0.0500(14) Uani 1 1 d D . .
N1 N 0.3419(4) 0.2228(4) 0.1550(3) 0.0309(14) Uani 1 1 d . . .
N2 N 0.1382(4) 0.2321(4) 0.1967(3) 0.0317(14) Uani 1 1 d . . .
C1 C 0.2952(5) 0.1450(5) 0.1507(4) 0.0328(17) Uani 1 1 d . . .
H1C H 0.3086 0.0881 0.2027 0.039 Uiso 1 1 calc R . .
C2 C 0.3428(5) 0.0974(5) 0.0891(4) 0.0350(18) Uani 1 1 d . . .
H2C H 0.4152 0.0576 0.1062 0.042 Uiso 1 1 calc R . .
H2D H 0.3370 0.1541 0.0388 0.042 Uiso 1 1 calc R . .
C3 C 0.2884(6) 0.0234(5) 0.0779(4) 0.047(2) Uani 1 1 d . . .
H3B H 0.3180 -0.0042 0.0369 0.057 Uiso 1 1 calc R . .
H3C H 0.2995 -0.0366 0.1271 0.057 Uiso 1 1 calc R . .
C4 C 0.1754(6) 0.0803(6) 0.0550(4) 0.049(2) Uani 1 1 d . . .
H4B H 0.1430 0.0308 0.0501 0.059 Uiso 1 1 calc R . .
H4C H 0.1640 0.1368 0.0037 0.059 Uiso 1 1 calc R . .
C5 C 0.1270(5) 0.1273(5) 0.1165(4) 0.0434(19) Uani 1 1 d . . .
H5A H 0.1323 0.0701 0.1663 0.052 Uiso 1 1 calc R . .
H5B H 0.0546 0.1667 0.0989 0.052 Uiso 1 1 calc R . .
C6 C 0.1787(5) 0.2014(5) 0.1300(4) 0.0318(17) Uani 1 1 d . . .
H6B H 0.1647 0.2651 0.0821 0.038 Uiso 1 1 calc R . .
C7 C 0.3648(5) 0.2280(5) 0.2215(4) 0.0284(16) Uani 1 1 d . . .
H7B H 0.3590 0.1765 0.2680 0.034 Uiso 1 1 calc R . .
C8 C 0.4002(5) 0.3122(5) 0.2271(3) 0.0238(15) Uani 1 1 d . . .
C9 C 0.4214(5) 0.3172(5) 0.3015(4) 0.0328(17) Uani 1 1 d . . .
H9A H 0.4143 0.2649 0.3471 0.039 Uiso 1 1 calc R . .
C10 C 0.4521(5) 0.3965(5) 0.3095(3) 0.0337(18) Uani 1 1 d . . .
C11 C 0.4622(5) 0.4733(5) 0.2402(3) 0.0296(17) Uani 1 1 d . . .
H11A H 0.4855 0.5261 0.2450 0.036 Uiso 1 1 calc R . .
C12 C 0.4395(4) 0.4753(4) 0.1646(3) 0.0228(15) Uani 1 1 d . . .
C13 C 0.4080(4) 0.3925(5) 0.1590(3) 0.0211(15) Uani 1 1 d . . .
C14 C 0.4768(6) 0.4000(5) 0.3910(3) 0.049(2) Uani 1 1 d . . .
H14A H 0.5261 0.3330 0.4228 0.073 Uiso 1 1 calc R . .
H14B H 0.4151 0.4135 0.4167 0.073 Uiso 1 1 calc R . .
H14C H 0.5046 0.4559 0.3847 0.073 Uiso 1 1 calc R . .
C15 C 0.4446(4) 0.5646(5) 0.0896(3) 0.0243(15) Uani 1 1 d . . .
H15A H 0.4616 0.5322 0.0484 0.029 Uiso 1 1 calc R . .
C16 C 0.3423(4) 0.6536(5) 0.0583(4) 0.0218(15) Uani 1 1 d . . .
C17 C 0.3294(5) 0.7274(5) -0.0190(4) 0.0234(15) Uani 1 1 d . . .
C18 C 0.2385(5) 0.8127(5) -0.0510(3) 0.0261(16) Uani 1 1 d . . .
C19 C 0.1577(5) 0.8190(5) -0.0031(4) 0.0290(16) Uani 1 1 d . . .
H19A H 0.0960 0.8750 -0.0230 0.035 Uiso 1 1 calc R . .
C20 C 0.1655(5) 0.7458(5) 0.0723(4) 0.0328(17) Uani 1 1 d . . .
C21 C 0.2575(5) 0.6657(5) 0.1023(3) 0.0286(16) Uani 1 1 d . . .
H21A H 0.2641 0.6176 0.1537 0.034 Uiso 1 1 calc R . .
C22 C 0.2279(5) 0.8977(5) -0.1336(3) 0.0305(17) Uani 1 1 d . . .
C23 C 0.3071(6) 0.9527(5) -0.1363(4) 0.050(2) Uani 1 1 d . . .
H23A H 0.3751 0.9011 -0.1268 0.075 Uiso 1 1 calc R . .
H23B H 0.2975 0.9847 -0.0960 0.075 Uiso 1 1 calc R . .
H23C H 0.2986 1.0067 -0.1876 0.075 Uiso 1 1 calc R . .
C24 C 0.2401(6) 0.8473(5) -0.1986(3) 0.052(2) Uani 1 1 d . . .
H24A H 0.3065 0.7932 -0.1890 0.078 Uiso 1 1 calc R . .
H24B H 0.2336 0.9012 -0.2497 0.078 Uiso 1 1 calc R . .
H24C H 0.1877 0.8161 -0.1976 0.078 Uiso 1 1 calc R . .
C25 C 0.1211(6) 0.9868(5) -0.1539(4) 0.057(2) Uani 1 1 d . . .
H25A H 0.1180 1.0387 -0.2054 0.085 Uiso 1 1 calc R . .
H25B H 0.1109 1.0206 -0.1147 0.085 Uiso 1 1 calc R . .
H25C H 0.0684 0.9563 -0.1542 0.085 Uiso 1 1 calc R . .
C26 C 0.0741(5) 0.7560(5) 0.1204(4) 0.051(2) Uani 1 1 d . . .
H26A H 0.0605 0.6900 0.1379 0.077 Uiso 1 1 calc R . .
H26B H 0.0148 0.8120 0.0879 0.077 Uiso 1 1 calc R . .
H26C H 0.0891 0.7725 0.1659 0.077 Uiso 1 1 calc R . .
C27 C 0.5330(5) 0.6032(5) 0.0997(3) 0.0230(15) Uani 1 1 d . . .
C28 C 0.6329(5) 0.5388(5) 0.1036(3) 0.0248(16) Uani 1 1 d . . .
C29 C 0.7175(5) 0.5725(5) 0.1084(3) 0.0238(15) Uani 1 1 d . . .
C30 C 0.6931(5) 0.6739(5) 0.1123(3) 0.0305(17) Uani 1 1 d . . .
H30A H 0.7468 0.6990 0.1152 0.037 Uiso 1 1 calc R . .
C31 C 0.5952(5) 0.7395(5) 0.1120(3) 0.0305(17) Uani 1 1 d . . .
C32 C 0.5149(5) 0.7040(5) 0.1044(3) 0.0278(16) Uani 1 1 d . . .
H32A H 0.4477 0.7480 0.1024 0.033 Uiso 1 1 calc R . .
C33 C 0.8288(5) 0.5009(5) 0.1119(4) 0.0312(17) Uani 1 1 d . . .
C34 C 0.9057(5) 0.5594(5) 0.1108(4) 0.047(2) Uani 1 1 d . . .
H34A H 0.9035 0.5781 0.1578 0.070 Uiso 1 1 calc R . .
H34B H 0.8877 0.6229 0.0645 0.070 Uiso 1 1 calc R . .
H34C H 0.9738 0.5137 0.1095 0.070 Uiso 1 1 calc R . .
C35 C 0.8574(5) 0.4045(5) 0.1895(4) 0.0430(19) Uani 1 1 d . . .
H35A H 0.8098 0.3669 0.1931 0.065 Uiso 1 1 calc R . .
H35B H 0.8546 0.4284 0.2340 0.065 Uiso 1 1 calc R . .
H35C H 0.9257 0.3578 0.1901 0.065 Uiso 1 1 calc R . .
C36 C 0.8446(5) 0.4629(5) 0.0397(4) 0.046(2) Uani 1 1 d . . .
H36A H 0.8020 0.4208 0.0405 0.069 Uiso 1 1 calc R . .
H36B H 0.9154 0.4207 0.0424 0.069 Uiso 1 1 calc R . .
H36C H 0.8262 0.5237 -0.0086 0.069 Uiso 1 1 calc R . .
C37 C 0.5726(5) 0.8493(5) 0.1172(4) 0.046(2) Uani 1 1 d . . .
H37A H 0.6361 0.8596 0.1266 0.069 Uiso 1 1 calc R . .
H37B H 0.5319 0.8552 0.1602 0.069 Uiso 1 1 calc R . .
H37C H 0.5356 0.9025 0.0682 0.069 Uiso 1 1 calc R . .
C38 C 0.1398(5) 0.3221(5) 0.1989(4) 0.0339(17) Uani 1 1 d . . .
H38A H 0.1555 0.3686 0.1540 0.041 Uiso 1 1 calc R . .
C39 C 0.1182(5) 0.3542(5) 0.2683(4) 0.0294(17) Uani 1 1 d . . .
C40 C 0.1398(5) 0.4421(5) 0.2714(4) 0.0296(17) Uani 1 1 d . . .
H40A H 0.1596 0.4844 0.2263 0.036 Uiso 1 1 calc R . .
C41 C 0.1331(5) 0.4687(5) 0.3387(4) 0.0365(18) Uani 1 1 d . . .
C42 C 0.0958(5) 0.4090(5) 0.4031(4) 0.0355(18) Uani 1 1 d . . .
H42A H 0.0865 0.4288 0.4479 0.043 Uiso 1 1 calc R . .
C43 C 0.0719(5) 0.3206(5) 0.4030(4) 0.0327(17) Uani 1 1 d . . .
C44 C 0.0834(5) 0.2926(5) 0.3355(4) 0.0334(17) Uani 1 1 d . . .
C45 C 0.1651(6) 0.5579(6) 0.3436(4) 0.051(2) Uani 1 1 d . . .
H45A H 0.2265 0.5575 0.3181 0.077 Uiso 1 1 calc R . .
H45B H 0.1780 0.5491 0.3985 0.077 Uiso 1 1 calc R . .
H45C H 0.1112 0.6246 0.3175 0.077 Uiso 1 1 calc R . .
C46 C 0.0387(5) 0.2510(5) 0.4770(3) 0.0322(17) Uani 1 1 d . . .
H46A H 0.0477 0.1833 0.4693 0.039 Uiso 1 1 calc R . .
C47 C 0.1134(5) 0.2252(5) 0.5492(4) 0.0326(17) Uani 1 1 d . . .
C48 C 0.2149(6) 0.1626(5) 0.5523(4) 0.0379(18) Uani 1 1 d . . .
C49 C 0.2911(5) 0.1441(5) 0.6121(4) 0.0332(17) Uani 1 1 d . . .
C50 C 0.2576(6) 0.1918(5) 0.6687(4) 0.0395(19) Uani 1 1 d . . .
H50A H 0.3059 0.1810 0.7090 0.047 Uiso 1 1 calc R . .
C51 C 0.1573(5) 0.2541(5) 0.6689(4) 0.0333(17) Uani 1 1 d . . .
C52 C 0.0873(5) 0.2701(5) 0.6072(4) 0.0385(18) Uani 1 1 d . . .
H52A H 0.0196 0.3131 0.6050 0.046 Uiso 1 1 calc R . .
C53 C 0.4033(5) 0.0761(6) 0.6141(4) 0.0429(19) Uani 1 1 d . . .
C54 C 0.4128(5) -0.0363(5) 0.6209(4) 0.055(2) Uani 1 1 d . . .
H54A H 0.4835 -0.0761 0.6200 0.082 Uiso 1 1 calc R . .
H54B H 0.3718 -0.0339 0.5770 0.082 Uiso 1 1 calc R . .
H54C H 0.3893 -0.0700 0.6699 0.082 Uiso 1 1 calc R . .
C55 C 0.4697(5) 0.0668(6) 0.6852(4) 0.055(2) Uani 1 1 d . . .
H55A H 0.5406 0.0314 0.6812 0.083 Uiso 1 1 calc R . .
H55B H 0.4494 0.0263 0.7334 0.083 Uiso 1 1 calc R . .
H55C H 0.4609 0.1367 0.6858 0.083 Uiso 1 1 calc R . .
C56 C 0.4452(6) 0.1312(6) 0.5388(4) 0.064(2) Uani 1 1 d . . .
H56A H 0.5177 0.0950 0.5421 0.095 Uiso 1 1 calc R . .
H56B H 0.4330 0.2039 0.5339 0.095 Uiso 1 1 calc R . .
H56C H 0.4111 0.1294 0.4931 0.095 Uiso 1 1 calc R . .
C57 C 0.1275(5) 0.3016(6) 0.7318(4) 0.050(2) Uani 1 1 d . . .
H57A H 0.1837 0.3189 0.7481 0.075 Uiso 1 1 calc R . .
H57B H 0.1111 0.2515 0.7766 0.075 Uiso 1 1 calc R . .
H57C H 0.0686 0.3652 0.7112 0.075 Uiso 1 1 calc R . .
C58 C -0.0742(5) 0.2960(5) 0.4901(3) 0.0316(17) Uani 1 1 d . . .
C59 C -0.1161(6) 0.2315(6) 0.5495(4) 0.0357(18) Uani 1 1 d . . .
C60 C -0.2189(6) 0.2692(6) 0.5637(4) 0.0402(19) Uani 1 1 d . . .
C61 C -0.2785(5) 0.3729(6) 0.5152(4) 0.0416(19) Uani 1 1 d . . .
H61A H -0.3469 0.3993 0.5239 0.050 Uiso 1 1 calc R . .
C62 C -0.2404(6) 0.4383(5) 0.4545(4) 0.0403(19) Uani 1 1 d . . .
C63 C -0.1375(5) 0.3985(6) 0.4436(4) 0.0365(18) Uani 1 1 d . . .
H63A H -0.1099 0.4411 0.4042 0.044 Uiso 1 1 calc R . .
C64 C -0.2634(6) 0.2017(6) 0.6308(4) 0.053(2) Uani 1 1 d . . .
C65 C -0.3748(6) 0.2653(6) 0.6388(5) 0.073(3) Uani 1 1 d . . .
H65A H -0.3773 0.3325 0.6419 0.109 Uiso 1 1 calc R . .
H65B H -0.3972 0.2255 0.6862 0.109 Uiso 1 1 calc R . .
H65C H -0.4192 0.2773 0.5933 0.109 Uiso 1 1 calc R . .
C66 C -0.2589(6) 0.0972(6) 0.6155(4) 0.064(2) Uani 1 1 d . . .
H66A H -0.1896 0.0603 0.6086 0.096 Uiso 1 1 calc R . .
H66B H -0.3033 0.1155 0.5684 0.096 Uiso 1 1 calc R . .
H66C H -0.2809 0.0520 0.6601 0.096 Uiso 1 1 calc R . .
C67 C -0.2002(7) 0.1716(6) 0.7112(4) 0.076(3) Uani 1 1 d . . .
H67A H -0.2052 0.2352 0.7217 0.114 Uiso 1 1 calc R . .
H67B H -0.1295 0.1337 0.7087 0.114 Uiso 1 1 calc R . .
H67C H -0.2267 0.1272 0.7531 0.114 Uiso 1 1 calc R . .
C68 C -0.3066(5) 0.5482(5) 0.4028(4) 0.059(2) Uani 1 1 d . . .
H68A H -0.2761 0.5990 0.4058 0.089 Uiso 1 1 calc R . .
H68B H -0.3737 0.5647 0.4206 0.089 Uiso 1 1 calc R . .
H68C H -0.3124 0.5510 0.3487 0.089 Uiso 1 1 calc R . .
N3 N 0.1176(6) -0.0258(6) 0.5660(4) 0.075(2) Uani 1 1 d . . .
C69 C 0.1676(7) -0.1148(8) 0.5934(5) 0.060(3) Uani 1 1 d . . .
C70 C 0.2301(8) -0.2269(6) 0.6297(5) 0.084(3) Uani 1 1 d . . .
H1 H 0.367(4) 0.338(3) 0.095(3) 0.028(19) Uiso 1 1 d D . .
H2 H 0.470(3) 0.696(6) -0.045(4) 0.09(3) Uiso 1 1 d D . .
H3 H 0.605(4) 0.418(6) 0.114(4) 0.08(3) Uiso 1 1 d D . .
H4 H 0.076(5) 0.192(5) 0.293(2) 0.06(3) Uiso 1 1 d D . .
H5 H -0.003(3) 0.096(5) 0.582(4) 0.082 Uiso 1 1 d D . .
H6 H 0.206(5) 0.129(6) 0.453(3) 0.08(3) Uiso 1 1 d D . .

loop_
_atom_site_aniso_label
_atom_site_aniso_U_11
_atom_site_aniso_U_22
_atom_site_aniso_U_33
_atom_site_aniso_U_23
_atom_site_aniso_U_13
_atom_site_aniso_U_12
O1 0.035(3) 0.032(3) 0.025(3) -0.010(2) 0.003(2) -0.020(3)
O2 0.021(3) 0.042(3) 0.031(3) -0.007(2) 0.004(3) -0.013(3)
O3 0.026(3) 0.023(3) 0.049(3) -0.013(2) 0.003(2) -0.008(2)
O4 0.058(4) 0.040(3) 0.039(3) -0.019(3) 0.014(3) -0.026(3)
O5 0.038(4) 0.043(4) 0.053(3) 0.006(3) 0.000(3) -0.010(3)
O6 0.049(4) 0.051(4) 0.039(3) -0.013(3) -0.001(3) -0.006(3)
N1 0.035(4) 0.025(3) 0.030(3) -0.006(3) 0.001(3) -0.011(3)
N2 0.022(3) 0.033(4) 0.039(4) -0.013(3) -0.002(3) -0.007(3)
C1 0.036(5) 0.036(4) 0.034(4) -0.013(4) 0.002(4) -0.021(4)
C2 0.049(5) 0.027(4) 0.036(4) -0.017(4) 0.007(4) -0.016(4)
C3 0.065(6) 0.043(5) 0.042(5) -0.022(4) 0.005(4) -0.022(5)
C4 0.050(6) 0.054(5) 0.052(5) -0.019(4) -0.006(4) -0.027(5)
C5 0.038(5) 0.042(5) 0.057(5) -0.020(4) -0.006(4) -0.018(4)
C6 0.043(5) 0.028(4) 0.026(4) -0.011(3) 0.003(4) -0.013(4)
C7 0.027(4) 0.020(4) 0.031(4) -0.002(3) -0.001(3) -0.006(3)
C8 0.023(4) 0.018(4) 0.026(4) -0.003(3) -0.001(3) -0.006(3)
C9 0.041(5) 0.023(4) 0.026(4) 0.007(3) -0.001(3) -0.015(4)
C10 0.046(5) 0.027(4) 0.020(4) -0.004(3) -0.010(3) -0.006(4)
C11 0.031(4) 0.027(4) 0.031(4) -0.009(4) -0.004(3) -0.010(3)
C12 0.023(4) 0.018(4) 0.022(4) -0.002(3) -0.001(3) -0.005(3)
C13 0.020(4) 0.021(4) 0.019(4) -0.007(3) -0.002(3) -0.002(3)
C14 0.076(6) 0.047(5) 0.027(4) -0.011(4) 0.000(4) -0.026(5)
C15 0.020(4) 0.025(4) 0.027(4) -0.011(3) 0.003(3) -0.005(3)
C16 0.012(4) 0.026(4) 0.032(4) -0.015(4) 0.005(3) -0.007(3)
C17 0.028(4) 0.025(4) 0.024(4) -0.014(3) 0.003(3) -0.013(3)
C18 0.031(5) 0.015(4) 0.028(4) -0.002(3) -0.001(3) -0.007(3)
C19 0.022(4) 0.021(4) 0.036(4) -0.007(4) -0.002(3) 0.000(3)
C20 0.032(5) 0.034(5) 0.029(4) -0.008(4) 0.005(4) -0.010(4)
C21 0.029(5) 0.025(4) 0.024(4) 0.001(3) -0.003(3) -0.009(4)
C22 0.042(5) 0.023(4) 0.027(4) -0.005(3) 0.000(3) -0.015(4)
C23 0.080(6) 0.031(5) 0.032(4) 0.003(4) 0.000(4) -0.025(5)
C24 0.076(6) 0.046(5) 0.032(4) -0.013(4) -0.001(4) -0.019(5)
C25 0.052(6) 0.048(5) 0.045(5) 0.002(4) -0.008(4) -0.004(5)
C26 0.027(5) 0.059(5) 0.040(5) -0.002(4) 0.006(4) 0.003(4)
C27 0.016(4) 0.025(4) 0.028(4) -0.011(3) 0.003(3) -0.006(3)
C28 0.033(5) 0.024(4) 0.026(4) -0.013(3) 0.007(3) -0.016(4)
C29 0.027(4) 0.020(4) 0.018(4) -0.001(3) -0.002(3) -0.006(3)
C30 0.022(4) 0.032(4) 0.036(4) -0.005(4) -0.002(3) -0.014(4)
C31 0.033(5) 0.030(4) 0.036(4) -0.016(4) 0.001(4) -0.016(4)
C32 0.026(4) 0.031(4) 0.026(4) -0.009(3) 0.001(3) -0.010(3)
C33 0.023(4) 0.041(5) 0.034(4) -0.011(4) -0.001(3) -0.019(4)
C34 0.032(5) 0.044(5) 0.057(5) -0.006(4) -0.005(4) -0.015(4)
C35 0.030(5) 0.041(5) 0.049(5) -0.005(4) 0.000(4) -0.010(4)
C36 0.029(5) 0.055(5) 0.049(5) -0.017(4) 0.003(4) -0.009(4)
C37 0.039(5) 0.039(5) 0.073(5) -0.032(4) 0.006(4) -0.019(4)
C38 0.030(5) 0.043(5) 0.025(4) -0.008(4) 0.001(3) -0.012(4)
C39 0.027(4) 0.030(4) 0.025(4) -0.007(4) 0.002(3) -0.004(3)
C40 0.031(4) 0.021(4) 0.032(4) -0.004(3) 0.009(3) -0.008(3)
C41 0.037(5) 0.034(4) 0.042(5) -0.015(4) 0.007(4) -0.016(4)
C42 0.039(5) 0.031(4) 0.036(4) -0.017(4) 0.005(4) -0.008(4)
C43 0.029(5) 0.033(5) 0.031(4) -0.006(4) -0.007(3) -0.008(4)
C44 0.030(5) 0.036(5) 0.040(4) -0.017(4) 0.002(4) -0.016(4)
C45 0.056(6) 0.061(6) 0.051(5) -0.027(4) 0.014(4) -0.032(5)
C46 0.027(4) 0.035(4) 0.031(4) -0.011(4) 0.002(3) -0.006(4)
C47 0.029(5) 0.040(5) 0.025(4) -0.011(4) 0.000(4) -0.007(4)
C48 0.041(5) 0.041(5) 0.031(4) -0.012(4) 0.008(4) -0.014(4)
C49 0.034(5) 0.026(4) 0.029(4) 0.004(4) -0.004(4) -0.011(4)
C50 0.044(6) 0.045(5) 0.030(4) -0.002(4) 0.004(4) -0.027(4)
C51 0.030(5) 0.037(5) 0.029(4) -0.005(4) 0.000(4) -0.012(4)
C52 0.029(5) 0.040(5) 0.039(4) -0.012(4) 0.008(4) -0.003(4)
C53 0.035(5) 0.034(5) 0.050(5) -0.007(4) 0.002(4) -0.008(4)
C54 0.044(5) 0.041(5) 0.059(5) -0.005(4) 0.004(4) 0.000(4)
C55 0.029(5) 0.069(6) 0.055(5) -0.015(5) -0.005(4) -0.008(4)
C56 0.048(6) 0.084(7) 0.050(5) -0.007(5) 0.012(4) -0.029(5)
C57 0.041(5) 0.064(6) 0.039(4) -0.022(4) 0.002(4) -0.006(4)
C58 0.037(5) 0.030(4) 0.024(4) -0.002(4) -0.002(4) -0.014(4)
C59 0.036(5) 0.035(5) 0.032(4) -0.006(4) -0.007(4) -0.012(4)
C60 0.044(6) 0.050(5) 0.033(4) -0.013(4) 0.007(4) -0.026(4)
C61 0.027(5) 0.051(5) 0.054(5) -0.023(4) 0.003(4) -0.018(4)
C62 0.037(5) 0.031(5) 0.053(5) -0.014(4) -0.001(4) -0.012(4)
C63 0.038(5) 0.049(5) 0.029(4) -0.016(4) 0.007(4) -0.020(4)
C64 0.048(6) 0.068(6) 0.043(5) -0.011(5) 0.009(4) -0.029(5)
C65 0.046(6) 0.083(7) 0.092(6) -0.022(6) 0.029(5) -0.035(5)
C66 0.068(6) 0.065(6) 0.075(6) -0.025(5) 0.025(5) -0.045(5)
C67 0.089(8) 0.085(7) 0.044(5) 0.005(5) 0.009(5) -0.045(6)
C68 0.042(5) 0.034(5) 0.087(6) -0.009(5) 0.013(5) -0.006(4)
N3 0.079(7) 0.057(5) 0.087(6) -0.020(5) -0.003(5) -0.024(5)
C69 0.082(8) 0.085(7) 0.045(6) -0.039(6) 0.017(5) -0.053(7)
C70 0.146(10) 0.022(5) 0.058(6) -0.004(4) -0.018(6) -0.005(6)

loop_
_geom_bond_atom_site_label_1
_geom_bond_atom_site_label_2
_geom_bond_distance
_geom_bond_site_symmetry_2
_geom_bond_publ_flag
O1 C13 1.360(6) . ?
O1 H1 0.857(19) . ?
O2 C17 1.390(7) . ?
O2 H2 0.84(2) . ?
O3 C28 1.379(7) . ?
O3 H3 0.84(2) . ?
O4 C44 1.365(7) . ?
O4 H4 0.86(2) . ?
O5 C59 1.354(8) . ?
O5 H5 0.85(2) . ?
O6 C48 1.400(7) . ?
O6 H6 0.87(2) . ?
N1 C7 1.269(6) . ?
N1 C1 1.465(7) . ?
N2 C38 1.293(7) . ?
N2 C6 1.450(7) . ?
C1 C2 1.516(7) . ?
C1 C6 1.534(8) . ?
C1 H1C 0.9800 . ?
C2 C3 1.534(7) . ?
C2 H2C 0.9700 . ?
C2 H2D 0.9700 . ?
C3 C4 1.497(9) . ?
C3 H3B 0.9700 . ?
C3 H3C 0.9700 . ?
C4 C5 1.513(8) . ?
C4 H4B 0.9700 . ?
C4 H4C 0.9700 . ?
C5 C6 1.524(7) . ?
C5 H5A 0.9700 . ?
C5 H5B 0.9700 . ?
C6 H6B 0.9800 . ?
C7 C8 1.457(7) . ?
C7 H7B 0.9300 . ?
C8 C13 1.394(7) . ?
C8 C9 1.399(7) . ?
C9 C10 1.370(7) . ?
C9 H9A 0.9300 . ?
C10 C11 1.392(7) . ?
C10 C14 1.523(7) . ?
C11 C12 1.383(7) . ?
C11 H11A 0.9300 . ?
C12 C13 1.407(7) . ?
C12 C15 1.528(7) . ?
C14 H14A 0.9600 . ?
C14 H14B 0.9600 . ?
C14 H14C 0.9600 . ?
C15 C16 1.516(8) . ?
C15 C27 1.524(7) . ?
C15 H15A 0.9800 . ?
C16 C17 1.402(7) . ?
C16 C21 1.402(8) . ?
C17 C18 1.392(8) . ?
C18 C19 1.398(8) . ?
C18 C22 1.539(8) . ?
C19 C20 1.381(8) . ?
C19 H19A 0.9300 . ?
C20 C21 1.367(8) . ?
C20 C26 1.519(8) . ?
C21 H21A 0.9300 . ?
C22 C23 1.526(8) . ?
C22 C24 1.537(8) . ?
C22 C25 1.551(9) . ?
C23 H23A 0.9600 . ?
C23 H23B 0.9600 . ?
C23 H23C 0.9600 . ?
C24 H24A 0.9600 . ?
C24 H24B 0.9600 . ?
C24 H24C 0.9600 . ?
C25 H25A 0.9600 . ?
C25 H25B 0.9600 . ?
C25 H25C 0.9600 . ?
C26 H26A 0.9600 . ?
C26 H26B 0.9600 . ?
C26 H26C 0.9600 . ?
C27 C28 1.375(8) . ?
C27 C32 1.397(7) . ?
C28 C29 1.411(7) . ?
C29 C30 1.388(7) . ?
C29 C33 1.533(8) . ?
C30 C31 1.371(8) . ?
C30 H30A 0.9300 . ?
C31 C32 1.382(7) . ?
C31 C37 1.516(7) . ?
C32 H32A 0.9300 . ?
C33 C35 1.533(8) . ?
C33 C34 1.539(7) . ?
C33 C36 1.547(8) . ?
C34 H34A 0.9600 . ?
C34 H34B 0.9600 . ?
C34 H34C 0.9600 . ?
C35 H35A 0.9600 . ?
C35 H35B 0.9600 . ?
C35 H35C 0.9600 . ?
C36 H36A 0.9600 . ?
C36 H36B 0.9600 . ?
C36 H36C 0.9600 . ?
C37 H37A 0.9600 . ?
C37 H37B 0.9600 . ?
C37 H37C 0.9600 . ?
C38 C39 1.458(8) . ?
C38 H38A 0.9300 . ?
C39 C40 1.385(7) . ?
C39 C44 1.414(8) . ?
C40 C41 1.374(8) . ?
C40 H40A 0.9300 . ?
C41 C42 1.389(8) . ?
C41 C45 1.493(8) . ?
C42 C43 1.394(8) . ?
C42 H42A 0.9300 . ?
C43 C44 1.385(8) . ?
C43 C46 1.532(8) . ?
C45 H45A 0.9600 . ?
C45 H45B 0.9600 . ?
C45 H45C 0.9600 . ?
C46 C47 1.532(8) . ?
C46 C58 1.532(8) . ?
C46 H46A 0.9800 . ?
C47 C52 1.378(8) . ?
C47 C48 1.386(9) . ?
C48 C49 1.411(8) . ?
C49 C50 1.393(8) . ?
C49 C53 1.533(9) . ?
C50 C51 1.382(9) . ?
C50 H50A 0.9300 . ?
C51 C52 1.387(8) . ?
C51 C57 1.486(8) . ?
C52 H52A 0.9300 . ?
C53 C54 1.514(8) . ?
C53 C55 1.524(8) . ?
C53 C56 1.529(8) . ?
C54 H54A 0.9600 . ?
C54 H54B 0.9600 . ?
C54 H54C 0.9600 . ?
C55 H55A 0.9600 . ?
C55 H55B 0.9600 . ?
C55 H55C 0.9600 . ?
C56 H56A 0.9600 . ?
C56 H56B 0.9600 . ?
C56 H56C 0.9600 . ?
C57 H57A 0.9600 . ?
C57 H57B 0.9600 . ?
C57 H57C 0.9600 . ?
C58 C63 1.398(8) . ?
C58 C59 1.408(8) . ?
C59 C60 1.400(9) . ?
C60 C61 1.405(9) . ?
C60 C64 1.529(9) . ?
C61 C62 1.395(8) . ?
C61 H61A 0.9300 . ?
C62 C63 1.390(9) . ?
C62 C68 1.501(9) . ?
C63 H63A 0.9300 . ?
C64 C65 1.545(10) . ?
C64 C67 1.550(9) . ?
C64 C66 1.572(9) . ?
C65 H65A 0.9600 . ?
C65 H65B 0.9600 . ?
C65 H65C 0.9600 . ?
C66 H66A 0.9600 . ?
C66 H66B 0.9600 . ?
C66 H66C 0.9600 . ?
C67 H67A 0.9600 . ?
C67 H67B 0.9600 . ?
C67 H67C 0.9600 . ?
C68 H68A 0.9600 . ?
C68 H68B 0.9600 . ?
C68 H68C 0.9600 . ?
N3 C69 1.157(10) . ?
C69 C70 1.457(11) . ?
